data_4127106
loop_
_publ_author_name
'Tindall, Daniel J.'
'Werl\'e, Christophe'
'Goddard, Richard'
'Philipps, Petra'
'Far\`es, Christophe'
'F\"urstner, Alois'

_publ_section_title
;
 Structure and Reactivity of Half-Sandwich Rh(+3) and Ir(+3) Carbene
 Complexes. Catalytic Metathesis of Azobenzene Derivatives.
;
_journal_name_full 'Journal of the American Chemical Society'
_journal_paper_doi 10.1021/jacs.7b12673
_journal_year 2018
_chemical_compound_source 'dichloromethane, pentane'
_chemical_formula_moiety 'C18 H22 Cl Ir O3'
_chemical_formula_sum 'C18 H22 Cl Ir O3'
_chemical_formula_weight 514.00
_chemical_name_systematic
;
 1,5-cyclooctadienyl-chloro-4-methoxyphenyl-methoxycarbonyl-
 methylidenyl-iridium(i)
;
_space_group_crystal_system monoclinic
_space_group_IT_number 14
_space_group_name_Hall '-P 2yn'
_space_group_name_H-M_alt 'P 1 21/n 1'
_symmetry_space_group_name_Hall '-P 2yn'
_symmetry_space_group_name_H-M 'P 1 21/n 1'
_atom_sites_solution_hydrogens geom
_atom_sites_solution_primary direct
_atom_sites_solution_secondary difmap
_audit_block_code WEC-WA-296-01_9496_100_K
_audit_creation_date 2015-11-16
_audit_creation_method SHELXL-2014/7
_cell_angle_alpha 90
_cell_angle_beta 98.388(4)
_cell_angle_gamma 90
_cell_formula_units_Z 4
_cell_length_a 8.6637(3)
_cell_length_b 17.1329(15)
_cell_length_c 11.7442(12)
_cell_measurement_reflns_used 40438
_cell_measurement_temperature 100(2)
_cell_measurement_theta_max 33.0996
_cell_measurement_theta_min 2.6546
_cell_volume 1724.6(2)
_computing_cell_refinement 'REVALCCD V. 1.6, 2008'
_computing_data_collection 'DATCOL (Bruker AXS, 2006)'
_computing_data_reduction 'REVALCCD V. 1.6, 2008'
_computing_molecular_graphics 'DIAMOND (Crystal Impact GbR, 1997-2013)'
_computing_structure_refinement 'SHELXL (Sheldrick, 2013)'
_computing_structure_solution 'SHELXS (Sheldrick, 2013)'
_diffrn_ambient_temperature 100(2)
_diffrn_detector_area_resol_mean 18.02
_diffrn_measured_fraction_theta_full 0.997
_diffrn_measured_fraction_theta_max 0.997
_diffrn_measurement_device_type 'Bruker AXS Enraf-Nonius KappaCCD'
_diffrn_measurement_method 'CCD \f- and \w-scans'
_diffrn_radiation_monochromator 'Incoatec Helios focusing multilayer optics'
_diffrn_radiation_source '0.2 x 2mm^2^ focus rotating anode'
_diffrn_radiation_type MoK\a
_diffrn_radiation_wavelength 0.71073
_diffrn_reflns_av_R_equivalents 0.0584
_diffrn_reflns_av_unetI/netI 0.0400
_diffrn_reflns_Laue_measured_fraction_full 0.997
_diffrn_reflns_Laue_measured_fraction_max 0.997
_diffrn_reflns_limit_h_max 13
_diffrn_reflns_limit_h_min -13
_diffrn_reflns_limit_k_max 26
_diffrn_reflns_limit_k_min -26
_diffrn_reflns_limit_l_max 17
_diffrn_reflns_limit_l_min -18
_diffrn_reflns_number 35994
_diffrn_reflns_point_group_measured_fraction_full 0.997
_diffrn_reflns_point_group_measured_fraction_max 0.997
_diffrn_reflns_theta_full 25.242
_diffrn_reflns_theta_max 33.137
_diffrn_reflns_theta_min 3.629
_exptl_absorpt_coefficient_mu 7.908
_exptl_absorpt_correction_T_max 0.86626
_exptl_absorpt_correction_T_min 0.69441
_exptl_absorpt_correction_type gaussian
_exptl_absorpt_process_details 'SADABS (Bruker AXS, 2012)'
_exptl_crystal_colour red
_exptl_crystal_density_diffrn 1.980
_exptl_crystal_description plate
_exptl_crystal_F_000 992
_exptl_crystal_size_max 0.06
_exptl_crystal_size_mid 0.02
_exptl_crystal_size_min 0.02
_refine_diff_density_max 2.857
_refine_diff_density_min -2.512
_refine_diff_density_rms 0.196
_refine_ls_extinction_method none
_refine_ls_goodness_of_fit_ref 1.052
_refine_ls_hydrogen_treatment constr
_refine_ls_matrix_type full
_refine_ls_number_parameters 208
_refine_ls_number_reflns 6558
_refine_ls_number_restraints 0
_refine_ls_restrained_S_all 1.052
_refine_ls_R_factor_all 0.0453
_refine_ls_R_factor_gt 0.0311
_refine_ls_shift/su_max 0.001
_refine_ls_shift/su_mean 0.000
_refine_ls_structure_factor_coef Fsqd
_refine_ls_weighting_details 'w=1/[\s^2^(Fo^2^)+(0.0312P)^2^+3.1521P] where P=(Fo^2^+2Fc^2^)/3'
_refine_ls_weighting_scheme calc
_refine_ls_wR_factor_gt 0.0681
_refine_ls_wR_factor_ref 0.0747
_reflns_Friedel_coverage 0.000
_reflns_number_gt 5346
_reflns_number_total 6558
_reflns_threshold_expression 'I > 2\s(I)'
_cod_data_source_file ja7b12673_si_002.cif
_cod_data_source_block 15
_cod_database_code 4127106
_shelx_shelxl_version_number 2014/7
_shelx_space_group_comment
;
The symmetry employed for this shelxl refinement is uniquely defined
by the following loop, which should always be used as a source of
symmetry information in preference to the above space-group names.
They are only intended as comments.
;
_shelx_estimated_absorpt_t_min 0.648
_shelx_estimated_absorpt_t_max 0.858

loop_
_space_group_symop_operation_xyz
'x, y, z'
'-x+1/2, y+1/2, -z+1/2'
'-x, -y, -z'
'x-1/2, -y-1/2, z-1/2'

loop_
_atom_site_label
_atom_site_type_symbol
_atom_site_fract_x
_atom_site_fract_y
_atom_site_fract_z
_atom_site_U_iso_or_equiv
_atom_site_adp_type
_atom_site_occupancy
_atom_site_site_symmetry_order
_atom_site_calc_flag
_atom_site_refinement_flags_posn
_atom_site_refinement_flags_adp
C1 C 0.2885(4) 0.32228(19) 0.3885(3) 0.0170(6) Uani 1 1 d . .
C2 C 0.1696(4) 0.3476(2) 0.2890(3) 0.0191(6) Uani 1 1 d . .
C3 C -0.0951(4) 0.3560(3) 0.2128(4) 0.0301(9) Uani 1 1 d . .
H3A H -0.1985 0.3447 0.2332 0.045 Uiso 1 1 calc R U
H3B H -0.0871 0.4118 0.1965 0.045 Uiso 1 1 calc R U
H3C H -0.0799 0.3258 0.1443 0.045 Uiso 1 1 calc R U
C4 C 0.3263(4) 0.37975(19) 0.4778(3) 0.0179(6) Uani 1 1 d . .
C5 C 0.2572(4) 0.4551(2) 0.4701(3) 0.0210(7) Uani 1 1 d . .
H5 H 0.1881 0.4690 0.4027 0.025 Uiso 1 1 calc R U
C6 C 0.2882(5) 0.5080(2) 0.5576(3) 0.0249(7) Uani 1 1 d . .
H6 H 0.2416 0.5583 0.5502 0.030 Uiso 1 1 calc R U
C7 C 0.3890(4) 0.4881(2) 0.6587(3) 0.0206(6) Uani 1 1 d . .
C8 C 0.4601(4) 0.4145(2) 0.6685(3) 0.0190(6) Uani 1 1 d . .
H8 H 0.5292 0.4011 0.7360 0.023 Uiso 1 1 calc R U
C9 C 0.4291(4) 0.36174(19) 0.5793(3) 0.0181(6) Uani 1 1 d . .
H9 H 0.4780 0.3120 0.5863 0.022 Uiso 1 1 calc R U
C10 C 0.5007(5) 0.5258(2) 0.8491(3) 0.0239(7) Uani 1 1 d . .
H10A H 0.5040 0.5712 0.9001 0.036 Uiso 1 1 calc R U
H10B H 0.4548 0.4814 0.8848 0.036 Uiso 1 1 calc R U
H10C H 0.6069 0.5125 0.8364 0.036 Uiso 1 1 calc R U
C11 C 0.4131(4) 0.1051(2) 0.2897(3) 0.0223(7) Uani 1 1 d . .
H11 H 0.3252 0.0670 0.2866 0.027 Uiso 1 1 calc R U
C12 C 0.5097(4) 0.1070(2) 0.3943(4) 0.0249(7) Uani 1 1 d . .
H12 H 0.4777 0.0705 0.4531 0.030 Uiso 1 1 calc R U
C13 C 0.6833(5) 0.1237(3) 0.4097(4) 0.0287(8) Uani 1 1 d . .
H13A H 0.7252 0.1078 0.3392 0.034 Uiso 1 1 calc R U
H13B H 0.7360 0.0919 0.4744 0.034 Uiso 1 1 calc R U
C14 C 0.7211(4) 0.2100(2) 0.4339(4) 0.0274(8) Uani 1 1 d . .
H14A H 0.7321 0.2191 0.5180 0.033 Uiso 1 1 calc R U
H14B H 0.8224 0.2223 0.4086 0.033 Uiso 1 1 calc R U
C15 C 0.5978(4) 0.2645(2) 0.3740(3) 0.0216(7) Uani 1 1 d . .
H15 H 0.6100 0.3197 0.4016 0.026 Uiso 1 1 calc R U
C16 C 0.5240(4) 0.2577(2) 0.2579(3) 0.0221(7) Uani 1 1 d . .
H16 H 0.4941 0.3090 0.2204 0.026 Uiso 1 1 calc R U
C17 C 0.5653(5) 0.1953(2) 0.1741(3) 0.0251(7) Uani 1 1 d . .
H17A H 0.6754 0.1793 0.1964 0.030 Uiso 1 1 calc R U
H17B H 0.5547 0.2176 0.0956 0.030 Uiso 1 1 calc R U
C18 C 0.4599(5) 0.1235(2) 0.1734(4) 0.0275(8) Uani 1 1 d . .
H18A H 0.3644 0.1322 0.1174 0.033 Uiso 1 1 calc R U
H18B H 0.5149 0.0778 0.1470 0.033 Uiso 1 1 calc R U
O1 O 0.2044(3) 0.37649(18) 0.2020(2) 0.0287(6) Uani 1 1 d . .
O2 O 0.0239(3) 0.33460(18) 0.3079(2) 0.0258(6) Uani 1 1 d . .
O3 O 0.4072(3) 0.54378(16) 0.7404(2) 0.0257(6) Uani 1 1 d . .
Cl1 Cl 0.16447(9) 0.15763(5) 0.44992(8) 0.02226(16) Uani 1 1 d . .
Ir1 Ir 0.36878(2) 0.21944(2) 0.37307(2) 0.01554(4) Uani 1 1 d . .

loop_
_atom_site_aniso_label
_atom_site_aniso_U_11
_atom_site_aniso_U_22
_atom_site_aniso_U_33
_atom_site_aniso_U_23
_atom_site_aniso_U_13
_atom_site_aniso_U_12
C1 0.0155(13) 0.0173(13) 0.0180(15) 0.0001(11) 0.0017(11) -0.0012(10)
C2 0.0181(14) 0.0200(14) 0.0185(16) -0.0011(12) 0.0006(11) 0.0023(11)
C3 0.0171(15) 0.038(2) 0.032(2) 0.0040(17) -0.0076(14) 0.0029(14)
C4 0.0152(13) 0.0193(14) 0.0190(16) -0.0005(12) 0.0020(11) 0.0002(11)
C5 0.0238(16) 0.0209(15) 0.0171(16) 0.0010(12) -0.0011(12) 0.0026(12)
C6 0.0296(18) 0.0168(14) 0.0258(19) 0.0001(13) -0.0041(14) 0.0043(13)
C7 0.0205(15) 0.0204(15) 0.0208(17) -0.0004(12) 0.0023(12) 0.0013(12)
C8 0.0172(14) 0.0199(14) 0.0196(16) 0.0001(12) 0.0013(12) -0.0013(11)
C9 0.0159(13) 0.0164(13) 0.0213(16) 0.0000(11) 0.0006(12) 0.0006(10)
C10 0.0275(17) 0.0241(16) 0.0184(17) -0.0030(13) -0.0019(13) 0.0000(13)
C11 0.0230(16) 0.0181(14) 0.0270(18) -0.0044(13) 0.0079(13) -0.0008(12)
C12 0.0251(17) 0.0205(15) 0.0297(19) 0.0010(14) 0.0054(14) 0.0054(13)
C13 0.0225(17) 0.038(2) 0.026(2) 0.0050(16) 0.0054(14) 0.0125(15)
C14 0.0148(14) 0.039(2) 0.027(2) 0.0021(16) 0.0000(13) 0.0013(14)
C15 0.0144(14) 0.0259(15) 0.0250(18) -0.0027(14) 0.0042(12) -0.0023(12)
C16 0.0178(14) 0.0223(15) 0.0265(19) -0.0004(13) 0.0044(13) -0.0020(12)
C17 0.0247(17) 0.0310(18) 0.0210(18) -0.0008(15) 0.0079(14) 0.0021(14)
C18 0.0255(18) 0.0278(18) 0.030(2) -0.0076(15) 0.0056(15) 0.0007(14)
O1 0.0235(13) 0.0399(16) 0.0222(14) 0.0057(12) 0.0018(10) 0.0010(11)
O2 0.0147(11) 0.0358(15) 0.0257(14) 0.0040(11) -0.0012(9) 0.0020(10)
O3 0.0330(14) 0.0211(12) 0.0210(13) -0.0050(10) -0.0035(11) 0.0039(10)
Cl1 0.0184(3) 0.0242(4) 0.0249(4) -0.0023(3) 0.0054(3) -0.0046(3)
Ir1 0.01251(6) 0.01650(6) 0.01731(7) -0.00161(5) 0.00112(4) -0.00058(4)

loop_
_atom_type_symbol
_atom_type_description
_atom_type_scat_dispersion_real
_atom_type_scat_dispersion_imag
_atom_type_scat_source
C C 0.0033 0.0016 'International Tables Vol C Tables 4.2.6.8 and 6.1.1.4'
H H 0.0000 0.0000 'International Tables Vol C Tables 4.2.6.8 and 6.1.1.4'
Cl Cl 0.1484 0.1585 'International Tables Vol C Tables 4.2.6.8 and 6.1.1.4'
Ir Ir -1.4442 7.9887 'International Tables Vol C Tables 4.2.6.8 and 6.1.1.4'
O O 0.0106 0.0060 'International Tables Vol C Tables 4.2.6.8 and 6.1.1.4'

loop_
_exptl_crystal_face_index_h
_exptl_crystal_face_index_k
_exptl_crystal_face_index_l
_exptl_crystal_face_perp_dist
-1.00 0.00 0.00 0.0300
1.00 0.00 0.00 0.0300
0.00 0.00 1.00 0.0100
0.00 0.00 -1.00 0.0100
0.00 1.00 0.00 0.0100
0.00 -1.00 0.00 0.0100

loop_
_geom_angle_atom_site_label_1
_geom_angle_atom_site_label_2
_geom_angle_atom_site_label_3
_geom_angle
C4 C1 C2 115.1(3)
C4 C1 Ir1 130.7(2)
C2 C1 Ir1 114.2(2)
O1 C2 O2 124.6(3)
O1 C2 C1 123.1(3)
O2 C2 C1 112.3(3)
C9 C4 C5 117.4(3)
C9 C4 C1 120.8(3)
C5 C4 C1 121.7(3)
C6 C5 C4 121.4(3)
C5 C6 C7 120.1(3)
O3 C7 C8 125.1(3)
O3 C7 C6 115.0(3)
C8 C7 C6 119.9(3)
C9 C8 C7 119.5(3)
C8 C9 C4 121.7(3)
C12 C11 C18 126.2(3)
C12 C11 Ir1 73.3(2)
C18 C11 Ir1 107.3(2)
C11 C12 C13 124.9(4)
C11 C12 Ir1 71.1(2)
C13 C12 Ir1 111.1(3)
C12 C13 C14 112.7(3)
C15 C14 C13 113.1(3)
C16 C15 C14 125.7(4)
C16 C15 Ir1 71.1(2)
C14 C15 Ir1 111.9(3)
C15 C16 C17 123.9(3)
C15 C16 Ir1 69.9(2)
C17 C16 Ir1 114.8(3)
C16 C17 C18 111.7(3)
C11 C18 C17 113.6(3)
C2 O2 C3 114.4(3)
C7 O3 C10 118.2(3)
C1 Ir1 C15 90.96(14)
C1 Ir1 C16 92.76(15)
C15 Ir1 C16 38.94(14)
C1 Ir1 C11 158.69(14)
C15 Ir1 C11 95.73(14)
C16 Ir1 C11 80.13(14)
C1 Ir1 C12 165.13(14)
C15 Ir1 C12 79.72(14)
C16 Ir1 C12 87.25(15)
C11 Ir1 C12 35.59(14)
C1 Ir1 Cl1 94.25(10)
C15 Ir1 Cl1 156.16(11)
C16 Ir1 Cl1 162.88(10)
C11 Ir1 Cl1 87.77(10)
C12 Ir1 Cl1 89.93(10)

loop_
_geom_bond_atom_site_label_1
_geom_bond_atom_site_label_2
_geom_bond_distance
C1 C4 1.441(5)
C1 C2 1.505(5)
C1 Ir1 1.912(3)
C2 O1 1.212(4)
C2 O2 1.332(4)
C3 O2 1.452(4)
C4 C9 1.414(5)
C4 C5 1.420(5)
C5 C6 1.368(5)
C6 C7 1.409(5)
C7 O3 1.346(4)
C7 C8 1.400(5)
C8 C9 1.380(5)
C10 O3 1.442(4)
C11 C12 1.383(5)
C11 C18 1.512(6)
C11 Ir1 2.248(3)
C12 C13 1.515(6)
C12 Ir1 2.275(4)
C13 C14 1.531(6)
C14 C15 1.513(5)
C15 C16 1.424(5)
C15 Ir1 2.128(3)
C16 C17 1.530(5)
C16 Ir1 2.144(4)
C17 C18 1.532(6)
Cl1 Ir1 2.3527(8)
